data_2016028
loop_
_publ_author_name
'Gainsford, Graeme J.'
'Lensink, Cees'
'Falshaw, Andrew F.'

_publ_section_title
;[1<small>L</small>-3,4-Bis-<i>O</i>-(diphenylphosphino)-1,2,5,6-tetra-<i>O</i>-methyl-<i>chiro</i>-inositol-\k^2^<i>P</i>,<i>P</i>'][\h^4^-(<i>Z</i>,<i>Z</i>)-cycloocta-1,5-diene]rhodium(I)
 tetrafluoridoborate chloroform solvate
;
_journal_coeditor_code FA3095
_journal_issue 7
_journal_name_full 'Acta Crystallographica Section C'
_journal_page_first m331
_journal_page_last m334
_journal_paper_doi 10.1107/S0108270107026170
_journal_volume 63
_journal_year 2007
_chemical_formula_iupac '[Rh (C8 H12) (C34 H38 O6 P2)] B F4, C H Cl3'
_chemical_formula_moiety 'C42 H50 O6 P2 Rh +, B F4 -, C H Cl3'
_chemical_formula_sum 'C43 H51 B Cl3 F4 O6 P2 Rh'
_chemical_formula_weight 1021.85
_chemical_name_systematic
;
[1L-3,4-Bis(O-diphenylphosphino)-1,2,5,6-tetra-O-methyl-chiro-inositol-
\k^2^P,P'][\h^4^-(Z,Z)-cycloocta-1,5-diene]rhodium(I) tetrafluoroborate
chloroform solvate
;
_space_group_IT_number 4
_symmetry_cell_setting monoclinic
_symmetry_space_group_name_Hall 'P 2yb'
_symmetry_space_group_name_H-M 'P 1 21 1'
_atom_sites_solution_hydrogens geom
_atom_sites_solution_primary direct
_atom_sites_solution_secondary difmap
_audit_creation_method SHELXL-97
_cell_angle_alpha 90.00
_cell_angle_beta 91.596(7)
_cell_angle_gamma 90.00
_cell_formula_units_Z 4
_cell_length_a 9.3231(17)
_cell_length_b 26.611(6)
_cell_length_c 18.218(4)
_cell_measurement_reflns_used 6137
_cell_measurement_temperature 158(2)
_cell_measurement_theta_max 26.2
_cell_measurement_theta_min 2.24
_cell_volume 4518.1(16)
_computing_cell_refinement SMART
_computing_data_collection 'SMART (Siemens, 2001)'
_computing_data_reduction
;
SAINT (Siemens, 2001) and SADABS (Sheldrick, 1996)
;
_computing_molecular_graphics
;
ORTEP-3 (Farrugia, 1997) and Mercury (Bruno <i>et al.</i>,
2002)
;
_computing_publication_material SHELXL97
_computing_structure_refinement 'SHELXL97 (Sheldrick, 1997)'
_computing_structure_solution 'SHELXS97 (Sheldrick, 1997)'
_diffrn_ambient_temperature 158(2)
_diffrn_detector_area_resol_mean 8.192
_diffrn_measured_fraction_theta_full 0.873
_diffrn_measured_fraction_theta_max 0.873
_diffrn_measurement_device_type 'Bruker SMART CCD area-detector'
_diffrn_measurement_method '\f and \w'
_diffrn_radiation_monochromator graphite
_diffrn_radiation_source 'fine-focus sealed tube'
_diffrn_radiation_type MoK\a
_diffrn_radiation_wavelength 0.71073
_diffrn_reflns_av_R_equivalents 0.0260
_diffrn_reflns_av_sigmaI/netI 0.0535
_diffrn_reflns_limit_h_max 10
_diffrn_reflns_limit_h_min -4
_diffrn_reflns_limit_k_max 33
_diffrn_reflns_limit_k_min -33
_diffrn_reflns_limit_l_max 21
_diffrn_reflns_limit_l_min -22
_diffrn_reflns_number 19306
_diffrn_reflns_theta_full 26.42
_diffrn_reflns_theta_max 26.42
_diffrn_reflns_theta_min 2.24
_diffrn_standards_decay_% 0
_diffrn_standards_number 0
_exptl_absorpt_coefficient_mu 0.689
_exptl_absorpt_correction_T_max 0.973
_exptl_absorpt_correction_T_min 0.785
_exptl_absorpt_correction_type multi-scan
_exptl_absorpt_process_details '(Blessing, 1995)'
_exptl_crystal_colour orange
_exptl_crystal_density_diffrn 1.502
_exptl_crystal_density_method 'not measured'
_exptl_crystal_description plate
_exptl_crystal_F_000 2096
_exptl_crystal_size_max 0.9
_exptl_crystal_size_mid 0.4
_exptl_crystal_size_min 0.04
_refine_diff_density_max 0.833
_refine_diff_density_min -1.481
_refine_ls_abs_structure_details 'Flack (1983), 6332 Friedel pairs'
_refine_ls_abs_structure_Flack 0.05(3)
_refine_ls_extinction_method none
_refine_ls_goodness_of_fit_ref 1.070
_refine_ls_hydrogen_treatment constr
_refine_ls_matrix_type full
_refine_ls_number_parameters 645
_refine_ls_number_reflns 15833
_refine_ls_number_restraints 1
_refine_ls_restrained_S_all 1.070
_refine_ls_R_factor_all 0.0769
_refine_ls_R_factor_gt 0.0635
_refine_ls_shift/su_max 0.004
_refine_ls_shift/su_mean 0.000
_refine_ls_structure_factor_coef Fsqd
_refine_ls_weighting_details 'calc w=1/[\s^2^(Fo^2^)+(0.0443P)^2^+25.1837P] where P=(Fo^2^+2Fc^2^)/3'
_refine_ls_weighting_scheme calc
_refine_ls_wR_factor_gt 0.1419
_refine_ls_wR_factor_ref 0.1502
_reflns_number_gt 13832
_reflns_number_total 15833
_reflns_threshold_expression I>2\s(I)
_cod_data_source_file fa3095.cif
_cod_data_source_block I
_cod_depositor_comments
;
The following automatic conversions were performed:
'_geom_bond_publ_flag' value 'Y' changed to 'y' according to
'/home/saulius/struct/CIF-dictionaries/cif_core.dic' dictionary named
'cif_core.dic' version 2.4.1 from 2010-06-29 (9
times).

'_geom_angle_publ_flag' value 'Y' changed to 'y' according to
'/home/saulius/struct/CIF-dictionaries/cif_core.dic' dictionary named
'cif_core.dic' version 2.4.1 from 2010-06-29 (2
times).

'_geom_torsion_publ_flag' value 'Y' changed to 'y' according to
'/home/saulius/struct/CIF-dictionaries/cif_core.dic' dictionary named
'cif_core.dic' version 2.4.1 from 2010-06-29 (4 times).

Automatic conversion script
Id: cif_fix_enum 1527 2010-12-29 10:47:43Z saulius 

The following automatic conversions were performed:

'_geom_bond_publ_flag' value 'Y' changed to 'y' according to
/home/saulius/struct/CIF-dictionaries/cif_core.dic dictionary named
'cif_core.dic' version 2.4.1 from 2010-06-29 (9
times).

'_geom_angle_publ_flag' value 'Y' changed to 'y' according
to /home/saulius/struct/CIF-dictionaries/cif_core.dic dictionary
named 'cif_core.dic' version 2.4.1 from 2010-06-29 (2
times).

'_geom_torsion_publ_flag' value 'Y' changed to 'y' according
to /home/saulius/struct/CIF-dictionaries/cif_core.dic dictionary
named 'cif_core.dic' version 2.4.1 from 2010-06-29 (4 times).

Automatic conversion script
Id: cif_fix_values 1715 2011-07-08 13:25:40Z adriana 
;
_cod_original_cell_volume 4518.0(16)
_cod_original_sg_symbol_H-M 'P 21'
_cod_database_code 2016028
_cod_database_fobs_code 2016028

loop_
_symmetry_equiv_pos_as_xyz
'x, y, z'
'-x, y+1/2, -z'

loop_
_atom_site_type_symbol
_atom_site_label
_atom_site_fract_x
_atom_site_fract_y
_atom_site_fract_z
_atom_site_U_iso_or_equiv
_atom_site_adp_type
_atom_site_calc_flag
_atom_site_refinement_flags
_atom_site_occupancy
_atom_site_disorder_assembly
_atom_site_disorder_group
Rh Rh1 0.79986(6) 0.16998(2) 0.56130(3) 0.02033(13) Uani d . 1 . .
P P1 0.7879(2) 0.16528(7) 0.43676(9) 0.0190(4) Uani d . 1 . .
P P2 0.5596(2) 0.17944(7) 0.56520(10) 0.0182(4) Uani d . 1 . .
Cl Cl71 0.7359(6) -0.08922(15) 0.6771(3) 0.1038(14) Uani d . 1 A .
Cl Cl72 0.9682(8) -0.0222(2) 0.6549(4) 0.169(3) Uani d . 1 A .
Cl Cl81 0.7140(5) 0.04991(14) 0.8207(2) 0.0986(14) Uani d . 1 B .
Cl Cl82 0.9926(8) 0.0106(3) 0.8583(3) 0.162(3) Uani d . 1 B .
B B1 0.8989(13) 0.1007(4) 0.0609(6) 0.038(2) Uani d . 1 . .
B B2 0.9632(14) 0.3830(4) 0.5478(6) 0.042(3) Uani d . 1 . .
F F11 0.9317(12) 0.0881(4) 0.1306(4) 0.120(4) Uani d . 1 . .
F F12 0.9946(10) 0.0780(3) 0.0125(5) 0.095(3) Uani d . 1 . .
F F13 0.9057(8) 0.1513(2) 0.0499(4) 0.0635(18) Uani d . 1 . .
F F14 0.7679(8) 0.0816(2) 0.0424(4) 0.069(2) Uani d . 1 . .
F F21 0.9553(8) 0.3308(2) 0.5526(4) 0.071(2) Uani d . 1 . .
F F22 0.8930(9) 0.3989(3) 0.4854(4) 0.079(2) Uani d . 1 . .
F F23 1.1047(8) 0.3969(2) 0.5454(5) 0.073(2) Uani d . 1 . .
F F24 0.9002(10) 0.4062(3) 0.6054(5) 0.097(3) Uani d . 1 . .
O O1 0.6387(6) 0.17863(18) 0.3941(2) 0.0226(11) Uiso d . 1 . .
O O2 0.4517(6) 0.14528(18) 0.5155(3) 0.0251(11) Uiso d . 1 . .
O O23 0.3797(7) 0.0456(2) 0.5082(3) 0.0349(13) Uiso d . 1 . .
O O24 0.5174(7) 0.0198(2) 0.3702(3) 0.0358(14) Uiso d . 1 . .
O O25 0.2570(7) 0.1107(2) 0.3073(3) 0.0315(13) Uiso d . 1 . .
O O26 0.5277(6) 0.15250(18) 0.2582(3) 0.0270(12) Uiso d . 1 . .
C C11 0.8148(10) 0.1993(3) 0.6775(4) 0.0264(17) Uiso d . 1 . .
H H11 0.7182 0.2105 0.6742 0.032 Uiso calc R 1 . .
C C12 0.8350(10) 0.1490(3) 0.6788(4) 0.0304(19) Uiso d . 1 . .
H H12 0.7534 0.1279 0.6720 0.037 Uiso calc R 1 . .
C C13 0.9817(10) 0.1241(3) 0.6905(5) 0.038(2) Uiso d . 1 . .
H H13A 1.0439 0.1468 0.7204 0.045 Uiso calc R 1 . .
H H13B 0.9693 0.0927 0.7188 0.045 Uiso calc R 1 . .
C C14 1.0572(11) 0.1117(3) 0.6195(5) 0.037(2) Uiso d . 1 . .
H H14A 1.1616 0.1090 0.6305 0.044 Uiso calc R 1 . .
H H14B 1.0236 0.0784 0.6019 0.044 Uiso calc R 1 . .
C C15 1.0342(10) 0.1484(3) 0.5602(5) 0.0292(18) Uiso d . 1 . .
H H15 1.0209 0.1351 0.5121 0.035 Uiso calc R 1 . .
C C16 1.0296(10) 0.2006(3) 0.5666(4) 0.0264(17) Uiso d . 1 . .
H H16 1.0051 0.2200 0.5244 0.032 Uiso calc R 1 . .
C C17 1.0622(10) 0.2275(3) 0.6386(4) 0.0329(19) Uiso d . 1 . .
H H17A 1.1265 0.2062 0.6696 0.040 Uiso calc R 1 . .
H H17B 1.1137 0.2592 0.6284 0.040 Uiso calc R 1 . .
C C18 0.9289(10) 0.2395(3) 0.6806(5) 0.0352(19) Uiso d . 1 . .
H H18A 0.9571 0.2455 0.7327 0.042 Uiso calc R 1 . .
H H18B 0.8870 0.2711 0.6610 0.042 Uiso calc R 1 . .
C C21 0.5121(8) 0.1466(3) 0.3861(4) 0.0192(14) Uiso d . 1 . .
H H21 0.4272 0.1694 0.3812 0.023 Uiso calc R 1 . .
C C22 0.4910(8) 0.1149(3) 0.4545(4) 0.0208(15) Uiso d . 1 . .
H H22 0.5827 0.0971 0.4672 0.025 Uiso calc R 1 . .
C C23 0.3711(9) 0.0763(3) 0.4454(4) 0.0232(15) Uiso d . 1 . .
H H23 0.2768 0.0942 0.4445 0.028 Uiso calc R 1 . .
C C27 0.2550(11) 0.0153(4) 0.5183(5) 0.043(2) Uani d . 1 . .
H H27A 0.2688 -0.0054 0.5624 0.065 Uiso calc R 1 . .
H H27B 0.2393 -0.0064 0.4754 0.065 Uiso calc R 1 . .
H H27C 0.1713 0.0371 0.5241 0.065 Uiso calc R 1 . .
C C24 0.3843(9) 0.0471(3) 0.3737(4) 0.0294(17) Uiso d . 1 . .
H H24 0.3020 0.0232 0.3679 0.035 Uiso calc R 1 . .
C C28 0.5146(14) -0.0298(3) 0.3971(7) 0.064(3) Uani d . 1 . .
H H28A 0.6091 -0.0453 0.3917 0.096 Uiso calc R 1 . .
H H28B 0.4424 -0.0493 0.3691 0.096 Uiso calc R 1 . .
H H28C 0.4902 -0.0294 0.4490 0.096 Uiso calc R 1 . .
C C25 0.3846(9) 0.0828(3) 0.3084(4) 0.0238(15) Uiso d . 1 . .
H H25 0.3900 0.0629 0.2620 0.029 Uiso calc R 1 . .
C C29 0.2057(9) 0.1239(4) 0.2364(4) 0.036(2) Uani d . 1 . .
H H29A 0.1170 0.1434 0.2401 0.055 Uiso calc R 1 . .
H H29B 0.1864 0.0933 0.2078 0.055 Uiso calc R 1 . .
H H29C 0.2781 0.1441 0.2119 0.055 Uiso calc R 1 . .
C C26 0.5183(9) 0.1173(3) 0.3163(4) 0.0225(15) Uiso d . 1 . .
H H26 0.6067 0.0959 0.3177 0.027 Uiso calc R 1 . .
C C30 0.5789(11) 0.1324(3) 0.1925(4) 0.036(2) Uani d . 1 . .
H H30A 0.5807 0.1588 0.1550 0.055 Uiso calc R 1 . .
H H30B 0.5155 0.1051 0.1756 0.055 Uiso calc R 1 . .
H H30C 0.6761 0.1193 0.2011 0.055 Uiso calc R 1 . .
C C111 0.8450(9) 0.1052(3) 0.4003(4) 0.0249(16) Uiso d . 1 . .
C C112 0.8570(9) 0.0641(3) 0.4472(4) 0.0299(17) Uiso d . 1 . .
H H112 0.8394 0.0682 0.4980 0.036 Uiso calc R 1 . .
C C113 0.8946(11) 0.0171(4) 0.4205(5) 0.043(2) Uiso d . 1 . .
H H113 0.9029 -0.0109 0.4526 0.051 Uiso calc R 1 . .
C C114 0.9196(11) 0.0118(4) 0.3462(5) 0.042(2) Uiso d . 1 . .
H H114 0.9432 -0.0203 0.3274 0.051 Uiso calc R 1 . .
C C115 0.9108(10) 0.0529(3) 0.2985(5) 0.038(2) Uiso d . 1 . .
H H115 0.9305 0.0488 0.2480 0.046 Uiso calc R 1 . .
C C116 0.8731(9) 0.0996(3) 0.3252(4) 0.0301(18) Uiso d . 1 . .
H H116 0.8663 0.1277 0.2931 0.036 Uiso calc R 1 . .
C C121 0.9026(9) 0.2113(3) 0.3961(4) 0.0224(15) Uiso d . 1 . .
C C122 1.0417(9) 0.1990(3) 0.3766(4) 0.0275(17) Uiso d . 1 . .
H H122 1.0720 0.1649 0.3772 0.033 Uiso calc R 1 . .
C C123 1.1377(11) 0.2373(3) 0.3559(5) 0.040(2) Uiso d . 1 . .
H H123 1.2330 0.2291 0.3432 0.048 Uiso calc R 1 . .
C C124 1.0926(12) 0.2864(4) 0.3541(5) 0.046(2) Uiso d . 1 . .
H H124 1.1565 0.3122 0.3400 0.055 Uiso calc R 1 . .
C C125 0.9545(10) 0.2983(3) 0.3729(4) 0.0357(19) Uiso d . 1 . .
H H125 0.9253 0.3325 0.3716 0.043 Uiso calc R 1 . .
C C126 0.8564(10) 0.2620(3) 0.3936(4) 0.0287(17) Uiso d . 1 . .
H H126 0.7613 0.2710 0.4058 0.034 Uiso calc R 1 . .
C C211 0.4748(7) 0.1683(3) 0.6509(3) 0.0204(13) Uiso d . 1 . .
C C212 0.4313(9) 0.2070(3) 0.6986(4) 0.0255(16) Uiso d . 1 . .
H H212 0.4429 0.2409 0.6838 0.031 Uiso calc R 1 . .
C C213 0.3716(10) 0.1971(3) 0.7672(5) 0.0346(19) Uiso d . 1 . .
H H213 0.3414 0.2239 0.7975 0.042 Uiso calc R 1 . .
C C214 0.3576(11) 0.1480(3) 0.7896(5) 0.040(2) Uiso d . 1 . .
H H214 0.3193 0.1404 0.8361 0.048 Uiso calc R 1 . .
C C215 0.4018(12) 0.1085(4) 0.7415(5) 0.046(2) Uiso d . 1 . .
H H215 0.3911 0.0745 0.7565 0.056 Uiso calc R 1 . .
C C216 0.4580(10) 0.1183(3) 0.6760(5) 0.0326(19) Uiso d . 1 . .
H H216 0.4870 0.0912 0.6459 0.039 Uiso calc R 1 . .
C C221 0.5097(9) 0.2433(3) 0.5414(4) 0.0274(17) Uiso d . 1 . .
C C222 0.6146(10) 0.2814(3) 0.5416(4) 0.0274(17) Uiso d . 1 . .
H H222 0.7121 0.2737 0.5531 0.033 Uiso calc R 1 . .
C C223 0.5738(10) 0.3309(3) 0.5247(5) 0.035(2) Uiso d . 1 . .
H H223 0.6433 0.3570 0.5263 0.042 Uiso calc R 1 . .
C C224 0.4342(10) 0.3416(3) 0.5060(4) 0.0331(18) Uiso d . 1 . .
H H224 0.4078 0.3751 0.4936 0.040 Uiso calc R 1 . .
C C225 0.3305(10) 0.3040(4) 0.5049(4) 0.0354(18) Uiso d . 1 . .
H H225 0.2335 0.3122 0.4928 0.042 Uiso calc R 1 . .
C C226 0.3677(9) 0.2548(3) 0.5215(4) 0.0267(17) Uiso d . 1 . .
H H226 0.2971 0.2291 0.5193 0.032 Uiso calc R 1 . .
Rh Rh2 0.08715(6) 0.30622(2) 0.05804(3) 0.02121(13) Uani d . 1 . .
P P3 0.0865(2) 0.31006(8) -0.06624(9) 0.0189(4) Uani d . 1 . .
P P4 0.3257(2) 0.29197(7) 0.06169(10) 0.0206(4) Uani d . 1 . .
O O3 0.2297(6) 0.29477(17) -0.1100(3) 0.0232(11) Uiso d . 1 . .
O O4 0.4324(6) 0.32300(18) 0.0098(3) 0.0273(12) Uiso d . 1 . .
O O33 0.5282(6) 0.4199(2) 0.0068(3) 0.0319(13) Uiso d . 1 . .
O O34 0.3799(7) 0.4545(2) -0.1177(3) 0.0328(13) Uiso d . 1 . .
O O35 0.6005(6) 0.3578(2) -0.1984(3) 0.0298(12) Uiso d . 1 . .
O O36 0.3114(6) 0.32666(19) -0.2456(3) 0.0291(12) Uiso d . 1 . .
C C41 0.0759(9) 0.2769(3) 0.1748(4) 0.0251(17) Uiso d . 1 . .
H H41 0.1683 0.2623 0.1707 0.030 Uiso calc R 1 . .
C C42 0.0700(10) 0.3275(3) 0.1769(4) 0.0263(17) Uiso d . 1 . .
H H42 0.1575 0.3452 0.1713 0.032 Uiso calc R 1 . .
C C43 -0.0647(10) 0.3589(3) 0.1876(5) 0.0334(19) Uiso d . 1 . .
H H43A -0.1308 0.3395 0.2185 0.040 Uiso calc R 1 . .
H H43B -0.0372 0.3897 0.2151 0.040 Uiso calc R 1 . .
C C44 -0.1453(11) 0.3743(3) 0.1181(5) 0.037(2) Uiso d . 1 . .
H H44A -0.1037 0.4060 0.0999 0.044 Uiso calc R 1 . .
H H44B -0.2465 0.3811 0.1299 0.044 Uiso calc R 1 . .
C C45 -0.1421(9) 0.3353(3) 0.0572(4) 0.0246(17) Uiso d . 1 . .
H H45 -0.1329 0.3475 0.0086 0.030 Uiso calc R 1 . .
C C46 -0.1509(10) 0.2857(3) 0.0652(5) 0.035(2) Uiso d . 1 . .
H H46 -0.1330 0.2654 0.0236 0.042 Uiso calc R 1 . .
C C47 -0.1873(10) 0.2591(3) 0.1361(4) 0.0327(18) Uiso d . 1 . .
H H47A -0.2488 0.2296 0.1248 0.039 Uiso calc R 1 . .
H H47B -0.2417 0.2822 0.1676 0.039 Uiso calc R 1 . .
C C48 -0.0483(9) 0.2414(3) 0.1783(4) 0.0305(18) Uiso d . 1 . .
H H48A -0.0712 0.2362 0.2305 0.037 Uiso calc R 1 . .
H H48B -0.0189 0.2086 0.1582 0.037 Uiso calc R 1 . .
C C31 0.3540(9) 0.3259(3) -0.1172(4) 0.0240(16) Uiso d . 1 . .
H H31 0.4362 0.3025 -0.1248 0.029 Uiso calc R 1 . .
C C32 0.3924(9) 0.3561(3) -0.0486(4) 0.0217(15) Uiso d . 1 . .
H H32 0.3071 0.3762 -0.0342 0.026 Uiso calc R 1 . .
C C33 0.5192(9) 0.3913(3) -0.0587(4) 0.0244(16) Uiso d . 1 . .
H H33 0.6086 0.3709 -0.0629 0.029 Uiso calc R 1 . .
C C37 0.6370(11) 0.4574(3) 0.0078(5) 0.042(2) Uani d . 1 . .
H H37A 0.6358 0.4756 0.0546 0.063 Uiso calc R 1 . .
H H37B 0.6193 0.4809 -0.0327 0.063 Uiso calc R 1 . .
H H37C 0.7309 0.4414 0.0024 0.063 Uiso calc R 1 . .
C C34 0.5004(9) 0.4240(3) -0.1269(4) 0.0239(15) Uiso d . 1 . .
H H34 0.5875 0.4454 -0.1331 0.029 Uiso calc R 1 . .
C C38 0.3697(14) 0.4972(4) -0.1641(7) 0.065(3) Uani d . 1 . .
H H38A 0.2820 0.5159 -0.1537 0.098 Uiso calc R 1 . .
H H38B 0.3666 0.4863 -0.2155 0.098 Uiso calc R 1 . .
H H38C 0.4533 0.5189 -0.1552 0.098 Uiso calc R 1 . .
C C35 0.4783(9) 0.3893(3) -0.1940(4) 0.0237(15) Uiso d . 1 . .
H H35 0.4693 0.4102 -0.2395 0.028 Uiso calc R 1 . .
C C39 0.6391(11) 0.3443(4) -0.2718(5) 0.040(2) Uani d . 1 . .
H H39A 0.7248 0.3229 -0.2697 0.060 Uiso calc R 1 . .
H H39B 0.6592 0.3748 -0.2998 0.060 Uiso calc R 1 . .
H H39C 0.5597 0.3259 -0.2958 0.060 Uiso calc R 1 . .
C C36 0.3433(8) 0.3590(3) -0.1856(4) 0.0208(14) Uiso d . 1 . .
H H36 0.2611 0.3827 -0.1801 0.025 Uiso calc R 1 . .
C C40 0.2590(11) 0.3526(3) -0.3098(4) 0.039(2) Uani d . 1 . .
H H40A 0.2391 0.3283 -0.3492 0.058 Uiso calc R 1 . .
H H40B 0.3313 0.3767 -0.3256 0.058 Uiso calc R 1 . .
H H40C 0.1705 0.3706 -0.2985 0.058 Uiso calc R 1 . .
C C311 0.0235(9) 0.3696(3) -0.1056(4) 0.0234(15) Uiso d . 1 . .
C C312 0.0305(10) 0.4123(3) -0.0621(4) 0.0315(18) Uiso d . 1 . .
H H312 0.0632 0.4100 -0.0123 0.038 Uiso calc R 1 . .
C C313 -0.0104(11) 0.4589(4) -0.0915(5) 0.044(2) Uiso d . 1 . .
H H313 -0.0047 0.4885 -0.0625 0.053 Uiso calc R 1 . .
C C314 -0.0593(12) 0.4610(4) -0.1635(5) 0.046(2) Uiso d . 1 . .
H H314 -0.0910 0.4923 -0.1831 0.055 Uiso calc R 1 . .
C C315 -0.0636(11) 0.4191(3) -0.2079(5) 0.042(2) Uiso d . 1 . .
H H315 -0.0954 0.4218 -0.2578 0.050 Uiso calc R 1 . .
C C316 -0.0214(10) 0.3731(3) -0.1795(4) 0.0307(18) Uiso d . 1 . .
H H316 -0.0228 0.3440 -0.2098 0.037 Uiso calc R 1 . .
C C321 -0.0304(8) 0.2626(3) -0.1047(4) 0.0217(15) Uiso d . 1 . .
C C322 -0.1741(9) 0.2731(3) -0.1235(4) 0.0268(16) Uiso d . 1 . .
H H322 -0.2068 0.3069 -0.1229 0.032 Uiso calc R 1 . .
C C323 -0.2696(10) 0.2351(3) -0.1431(4) 0.0343(19) Uiso d . 1 . .
H H323 -0.3672 0.2425 -0.1547 0.041 Uiso calc R 1 . .
C C324 -0.2196(10) 0.1859(3) -0.1454(5) 0.0341(19) Uiso d . 1 . .
H H324 -0.2837 0.1596 -0.1593 0.041 Uiso calc R 1 . .
C C325 -0.0778(9) 0.1746(3) -0.1275(4) 0.0350(18) Uiso d . 1 . .
H H325 -0.0459 0.1407 -0.1286 0.042 Uiso calc R 1 . .
C C326 0.0176(10) 0.2125(3) -0.1082(4) 0.0291(17) Uiso d . 1 . .
H H326 0.1153 0.2047 -0.0973 0.035 Uiso calc R 1 . .
C C411 0.4206(8) 0.3030(3) 0.1489(3) 0.0209(13) Uiso d . 1 . .
C C412 0.4654(10) 0.3524(3) 0.1646(4) 0.0306(18) Uiso d . 1 . .
H H412 0.4506 0.3784 0.1296 0.037 Uiso calc R 1 . .
C C413 0.5318(10) 0.3625(3) 0.2323(4) 0.0340(19) Uiso d . 1 . .
H H413 0.5626 0.3957 0.2435 0.041 Uiso calc R 1 . .
C C414 0.5535(10) 0.3247(3) 0.2837(5) 0.0355(19) Uiso d . 1 . .
H H414 0.5969 0.3321 0.3302 0.043 Uiso calc R 1 . .
C C415 0.5115(10) 0.2758(3) 0.2669(5) 0.0332(18) Uiso d . 1 . .
H H415 0.5269 0.2496 0.3017 0.040 Uiso calc R 1 . .
C C416 0.4478(8) 0.2654(3) 0.1997(4) 0.0218(15) Uiso d . 1 . .
H H416 0.4218 0.2318 0.1880 0.026 Uiso calc R 1 . .
C C421 0.3663(9) 0.2276(3) 0.0387(4) 0.0247(16) Uiso d . 1 . .
C C422 0.2635(10) 0.1906(3) 0.0437(4) 0.0300(17) Uiso d . 1 . .
H H422 0.1697 0.1987 0.0589 0.036 Uiso calc R 1 . .
C C423 0.2984(11) 0.1411(4) 0.0261(5) 0.041(2) Uiso d . 1 . .
H H423 0.2273 0.1157 0.0292 0.050 Uiso calc R 1 . .
C C424 0.4348(10) 0.1285(3) 0.0042(5) 0.0362(19) Uiso d . 1 . .
H H424 0.4577 0.0946 -0.0071 0.043 Uiso calc R 1 . .
C C425 0.5361(10) 0.1652(3) -0.0011(4) 0.0379(19) Uiso d . 1 . .
H H425 0.6295 0.1567 -0.0166 0.045 Uiso calc R 1 . .
C C426 0.5050(9) 0.2151(3) 0.0157(4) 0.0285(17) Uiso d . 1 . .
H H426 0.5765 0.2403 0.0118 0.034 Uiso calc R 1 . .
C C7 0.816(2) -0.0490(5) 0.6177(8) 0.090(5) Uani d . 1 . .
C C8 0.8153(17) 0.0220(4) 0.8885(7) 0.072(4) Uani d . 1 . .
Cl Cl7A 0.6659(10) -0.0086(3) 0.5805(5) 0.0881(16) Uiso d P 0.564(10) A 1
Cl Cl8A 0.7082(9) -0.0225(2) 0.9321(4) 0.0829(17) Uani d P 0.534(6) B 1
H H7A 0.8471 -0.0705 0.5737 0.11(4) Uiso d P 0.564(10) A 1
H H8A 0.8273 0.0498 0.9275 0.11(4) Uiso d P 0.534(6) B 1
Cl Cl7B 0.7224(13) 0.0063(4) 0.6036(6) 0.0881(16) Uiso d P 0.436(10) A 2
Cl Cl8B 0.7818(10) -0.0464(3) 0.8923(5) 0.0829(17) Uani d P 0.466(6) B 2
H H7B 0.8352 -0.0665 0.5681 0.11(4) Uiso d P 0.436(10) A 2
H H8B 0.8101 0.0400 0.9385 0.11(4) Uiso d P 0.466(6) B 2

loop_
_atom_site_aniso_label
_atom_site_aniso_U_11
_atom_site_aniso_U_22
_atom_site_aniso_U_33
_atom_site_aniso_U_12
_atom_site_aniso_U_13
_atom_site_aniso_U_23
Rh1 0.0163(3) 0.0237(3) 0.0208(3) 0.0020(2) -0.0024(2) -0.0020(2)
P1 0.0154(11) 0.0205(9) 0.0209(8) 0.0018(7) -0.0004(7) 0.0010(8)
P2 0.0098(11) 0.0242(11) 0.0206(8) -0.0008(7) -0.0004(7) -0.0023(7)
Cl71 0.121(4) 0.069(2) 0.123(3) -0.003(2) 0.035(3) 0.039(2)
Cl72 0.190(7) 0.132(5) 0.186(6) -0.085(5) 0.051(5) -0.024(4)
Cl81 0.107(3) 0.074(2) 0.113(3) -0.010(2) -0.029(3) 0.033(2)
Cl82 0.155(6) 0.198(6) 0.134(5) 0.099(5) 0.020(4) 0.003(4)
B1 0.030(7) 0.044(6) 0.039(5) -0.007(4) 0.004(4) 0.001(4)
B2 0.047(8) 0.034(5) 0.046(6) -0.008(5) -0.004(5) -0.001(5)
F11 0.168(10) 0.130(8) 0.059(5) -0.044(7) -0.052(6) 0.040(5)
F12 0.086(7) 0.069(5) 0.132(7) -0.012(4) 0.050(5) -0.027(5)
F13 0.078(5) 0.038(3) 0.075(4) -0.006(3) 0.001(4) -0.004(3)
F14 0.055(5) 0.053(4) 0.098(5) -0.004(3) -0.007(4) -0.002(4)
F21 0.076(6) 0.035(3) 0.100(5) -0.009(3) -0.020(4) 0.018(3)
F22 0.105(7) 0.061(4) 0.069(4) 0.023(4) -0.031(4) 0.005(3)
F23 0.056(5) 0.039(3) 0.126(6) -0.004(3) 0.002(4) 0.008(4)
F24 0.101(8) 0.105(6) 0.087(6) -0.023(5) 0.031(5) -0.046(5)
C27 0.041(7) 0.039(5) 0.051(6) -0.014(4) 0.016(4) -0.002(4)
C28 0.090(10) 0.022(5) 0.082(8) 0.019(5) 0.026(7) -0.002(5)
C29 0.019(5) 0.065(6) 0.025(4) 0.002(4) -0.005(3) 0.008(4)
C30 0.040(6) 0.045(5) 0.024(4) -0.004(4) -0.001(4) -0.004(4)
Rh2 0.0153(3) 0.0270(3) 0.0212(3) -0.0017(2) -0.0020(2) 0.0028(2)
P3 0.0169(11) 0.0196(9) 0.0201(8) -0.0020(8) -0.0017(6) 0.0032(8)
P4 0.0157(12) 0.0242(10) 0.0217(9) -0.0017(7) -0.0021(7) 0.0047(7)
C37 0.048(7) 0.031(5) 0.047(5) -0.018(4) -0.010(4) 0.000(4)
C38 0.076(10) 0.049(6) 0.071(8) 0.017(6) 0.016(6) 0.028(6)
C39 0.040(7) 0.048(5) 0.031(4) -0.003(4) 0.014(4) -0.003(4)
C40 0.050(7) 0.043(5) 0.023(4) -0.004(4) -0.007(4) 0.002(4)
C7 0.127(15) 0.048(7) 0.095(11) 0.003(8) 0.043(10) 0.011(7)
C8 0.112(12) 0.046(6) 0.058(7) -0.023(7) -0.013(7) 0.010(5)
Cl8A 0.096(5) 0.060(3) 0.091(4) -0.014(3) -0.018(3) 0.035(3)
Cl8B 0.096(5) 0.060(3) 0.091(4) -0.014(3) -0.018(3) 0.035(3)

loop_
_atom_type_symbol
_atom_type_description
_atom_type_scat_dispersion_real
_atom_type_scat_dispersion_imag
_atom_type_scat_source
C C 0.0033 0.0016 'International Tables Vol C Tables 4.2.6.8 and 6.1.1.4'
H H 0.0000 0.0000 'International Tables Vol C Tables 4.2.6.8 and 6.1.1.4'
B B 0.0013 0.0007 'International Tables Vol C Tables 4.2.6.8 and 6.1.1.4'
O O 0.0106 0.0060 'International Tables Vol C Tables 4.2.6.8 and 6.1.1.4'
F F 0.0171 0.0103 'International Tables Vol C Tables 4.2.6.8 and 6.1.1.4'
Rh Rh -1.1178 0.9187 'International Tables Vol C Tables 4.2.6.8 and 6.1.1.4'
P P 0.1023 0.0942 'International Tables Vol C Tables 4.2.6.8 and 6.1.1.4'
Cl Cl 0.1484 0.1585 'International Tables Vol C Tables 4.2.6.8 and 6.1.1.4'

loop_
_geom_angle_atom_site_label_1
_geom_angle_atom_site_label_2
_geom_angle_atom_site_label_3
_geom_angle
_geom_angle_publ_flag
C12 Rh1 C11 35.1(3) y
C12 Rh1 P2 96.7(2) ?
C11 Rh1 P2 88.1(2) ?
C12 Rh1 C15 80.1(3) ?
C11 Rh1 C15 93.5(3) ?
P2 Rh1 C15 171.6(2) ?
C12 Rh1 P1 161.4(2) ?
C11 Rh1 P1 162.9(2) ?
P2 Rh1 P1 90.93(7) ?
C15 Rh1 P1 89.9(2) ?
C12 Rh1 C16 86.4(3) ?
C11 Rh1 C16 78.7(3) ?
P2 Rh1 C16 152.4(2) ?
C15 Rh1 C16 35.7(3) ?
P1 Rh1 C16 94.7(2) ?
O1 P1 C121 99.6(3) ?
O1 P1 C111 106.0(3) ?
C121 P1 C111 105.3(4) ?
O1 P1 Rh1 119.12(19) ?
C121 P1 Rh1 111.1(2) ?
C111 P1 Rh1 114.0(2) ?
O2 P2 C211 96.4(3) ?
O2 P2 C221 104.0(3) ?
C211 P2 C221 104.3(4) ?
O2 P2 Rh1 121.5(2) ?
C211 P2 Rh1 118.1(2) ?
C221 P2 Rh1 110.2(3) ?
F11 B1 F14 108.8(9) ?
F11 B1 F13 112.1(9) ?
F14 B1 F13 112.2(9) ?
F11 B1 F12 110.8(11) ?
F14 B1 F12 105.4(9) ?
F13 B1 F12 107.4(9) ?
F22 B2 F24 107.1(11) ?
F22 B2 F23 109.1(10) ?
F24 B2 F23 109.7(9) ?
F22 B2 F21 109.7(8) ?
F24 B2 F21 112.3(10) ?
F23 B2 F21 108.9(9) ?
C21 O1 P1 127.1(4) ?
C22 O2 P2 125.8(5) ?
C23 O23 C27 113.8(7) ?
C28 O24 C24 115.7(7) ?
C25 O25 C29 114.2(6) ?
C30 O26 C26 114.3(6) ?
C12 C11 C18 127.2(9) ?
C12 C11 Rh1 71.3(5) ?
C18 C11 Rh1 107.8(5) ?
C12 C11 H11 116.4 ?
C18 C11 H11 116.4 ?
Rh1 C11 H11 90.9 ?
C11 C12 C13 123.7(8) ?
C11 C12 Rh1 73.6(5) ?
C13 C12 Rh1 110.5(6) ?
C11 C12 H12 118.2 ?
C13 C12 H12 118.2 ?
Rh1 C12 H12 85.9 ?
C14 C13 C12 114.0(7) ?
C14 C13 H13A 108.7 ?
C12 C13 H13A 108.7 ?
C14 C13 H13B 108.7 ?
C12 C13 H13B 108.7 ?
H13A C13 H13B 107.6 ?
C15 C14 C13 114.7(8) ?
C15 C14 H14A 108.6 ?
C13 C14 H14A 108.6 ?
C15 C14 H14B 108.6 ?
C13 C14 H14B 108.6 ?
H14A C14 H14B 107.6 ?
C16 C15 C14 127.3(8) ?
C16 C15 Rh1 73.4(5) ?
C14 C15 Rh1 106.5(6) ?
C16 C15 H15 116.4 ?
C14 C15 H15 116.4 ?
Rh1 C15 H15 90.1 ?
C15 C16 C17 122.4(8) ?
C15 C16 Rh1 70.9(5) ?
C17 C16 Rh1 111.7(6) ?
C15 C16 H16 118.8 ?
C17 C16 H16 118.8 ?
Rh1 C16 H16 87.5 ?
C18 C17 C16 112.9(7) ?
C18 C17 H17A 109.0 ?
C16 C17 H17A 109.0 ?
C18 C17 H17B 109.0 ?
C16 C17 H17B 109.0 ?
H17A C17 H17B 107.8 ?
C11 C18 C17 114.8(7) ?
C11 C18 H18A 108.6 ?
C17 C18 H18A 108.6 ?
C11 C18 H18B 108.6 ?
C17 C18 H18B 108.6 ?
H18A C18 H18B 107.5 ?
O1 C21 C26 109.8(6) ?
O1 C21 C22 111.4(5) ?
C26 C21 C22 114.6(6) ?
O1 C21 H21 106.9 ?
C26 C21 H21 106.9 ?
C22 C21 H21 106.9 ?
O2 C22 C21 111.4(5) ?
O2 C22 C23 105.2(6) ?
C21 C22 C23 113.3(6) ?
O2 C22 H22 108.9 ?
C21 C22 H22 108.9 ?
C23 C22 H22 108.9 ?
O23 C23 C22 106.2(6) ?
O23 C23 C24 113.4(6) ?
C22 C23 C24 111.0(6) ?
O23 C23 H23 108.7 ?
C22 C23 H23 108.7 ?
C24 C23 H23 108.7 ?
O23 C27 H27A 109.5 ?
O23 C27 H27B 109.5 ?
H27A C27 H27B 109.5 ?
O23 C27 H27C 109.5 ?
H27A C27 H27C 109.5 ?
H27B C27 H27C 109.5 ?
O24 C24 C25 105.0(6) ?
O24 C24 C23 112.6(6) ?
C25 C24 C23 110.7(6) ?
O24 C24 H24 109.4 ?
C25 C24 H24 109.4 ?
C23 C24 H24 109.4 ?
O24 C28 H28A 109.5 ?
O24 C28 H28B 109.5 ?
H28A C28 H28B 109.5 ?
O24 C28 H28C 109.5 ?
H28A C28 H28C 109.5 ?
H28B C28 H28C 109.5 ?
O25 C25 C24 108.7(6) ?
O25 C25 C26 111.6(6) ?
C24 C25 C26 108.3(6) ?
O25 C25 H25 109.4 ?
C24 C25 H25 109.4 ?
C26 C25 H25 109.4 ?
O25 C29 H29A 109.5 ?
O25 C29 H29B 109.5 ?
H29A C29 H29B 109.5 ?
O25 C29 H29C 109.5 ?
H29A C29 H29C 109.5 ?
H29B C29 H29C 109.5 ?
O26 C26 C21 107.1(5) ?
O26 C26 C25 112.8(6) ?
C21 C26 C25 109.7(6) ?
O26 C26 H26 109.1 ?
C21 C26 H26 109.1 ?
C25 C26 H26 109.1 ?
O26 C30 H30A 109.5 ?
O26 C30 H30B 109.5 ?
H30A C30 H30B 109.5 ?
O26 C30 H30C 109.5 ?
H30A C30 H30C 109.5 ?
H30B C30 H30C 109.5 ?
C112 C111 C116 120.0(7) ?
C112 C111 P1 119.2(6) ?
C116 C111 P1 120.8(6) ?
C113 C112 C111 120.6(8) ?
C113 C112 H112 119.7 ?
C111 C112 H112 119.7 ?
C114 C113 C112 118.9(9) ?
C114 C113 H113 120.5 ?
C112 C113 H113 120.5 ?
C113 C114 C115 121.3(9) ?
C113 C114 H114 119.4 ?
C115 C114 H114 119.4 ?
C116 C115 C114 119.7(8) ?
C116 C115 H115 120.2 ?
C114 C115 H115 120.2 ?
C115 C116 C111 119.5(8) ?
C115 C116 H116 120.3 ?
C111 C116 H116 120.3 ?
C122 C121 C126 120.0(7) ?
C122 C121 P1 120.9(6) ?
C126 C121 P1 118.5(6) ?
C121 C122 C123 119.9(8) ?
C121 C122 H122 120.0 ?
C123 C122 H122 120.0 ?
C124 C123 C122 119.8(10) ?
C124 C123 H123 120.1 ?
C122 C123 H123 120.1 ?
C123 C124 C125 120.0(10) ?
C123 C124 H124 120.0 ?
C125 C124 H124 120.0 ?
C124 C125 C126 122.4(9) ?
C124 C125 H125 118.8 ?
C126 C125 H125 118.8 ?
C125 C126 C121 117.9(8) ?
C125 C126 H126 121.1 ?
C121 C126 H126 121.1 ?
C212 C211 C216 116.7(7) ?
C212 C211 P2 123.7(6) ?
C216 C211 P2 119.4(6) ?
C213 C212 C211 122.5(7) ?
C213 C212 H212 118.8 ?
C211 C212 H212 118.8 ?
C214 C213 C212 118.9(8) ?
C214 C213 H213 120.5 ?
C212 C213 H213 120.5 ?
C213 C214 C215 118.9(9) ?
C213 C214 H214 120.6 ?
C215 C214 H214 120.6 ?
C216 C215 C214 121.7(9) ?
C216 C215 H215 119.1 ?
C214 C215 H215 119.1 ?
C215 C216 C211 121.2(8) ?
C215 C216 H216 119.4 ?
C211 C216 H216 119.4 ?
C226 C221 C222 119.7(7) ?
C226 C221 P2 120.2(6) ?
C222 C221 P2 120.1(6) ?
C223 C222 C221 119.4(8) ?
C223 C222 H222 120.3 ?
C221 C222 H222 120.3 ?
C224 C223 C222 120.1(8) ?
C224 C223 H223 119.9 ?
C222 C223 H223 119.9 ?
C223 C224 C225 120.7(8) ?
C223 C224 H224 119.7 ?
C225 C224 H224 119.7 ?
C226 C225 C224 120.4(8) ?
C226 C225 H225 119.8 ?
C224 C225 H225 119.8 ?
C225 C226 C221 119.6(8) ?
C225 C226 H226 120.2 ?
C221 C226 H226 120.2 ?
C42 Rh2 P4 96.3(2) ?
C42 Rh2 P3 162.3(2) ?
P4 Rh2 P3 90.69(7) ?
C42 Rh2 C41 34.7(3) ?
P4 Rh2 C41 89.2(2) ?
P3 Rh2 C41 162.2(2) ?
C42 Rh2 C45 80.1(3) ?
P4 Rh2 C45 169.7(2) ?
P3 Rh2 C45 90.1(2) ?
C41 Rh2 C45 93.2(3) ?
C42 Rh2 C46 84.8(3) ?
P4 Rh2 C46 156.0(2) ?
P3 Rh2 C46 95.3(2) ?
C41 Rh2 C46 78.1(3) ?
C45 Rh2 C46 33.9(3) y
O3 P3 C321 97.5(3) ?
O3 P3 C311 106.5(3) ?
C321 P3 C311 105.7(4) ?
O3 P3 Rh2 120.00(19) ?
C321 P3 Rh2 110.1(2) ?
C311 P3 Rh2 115.0(2) ?
O4 P4 C421 102.3(3) ?
O4 P4 C411 97.8(3) ?
C421 P4 C411 104.8(3) ?
O4 P4 Rh2 121.2(2) ?
C421 P4 Rh2 111.4(3) ?
C411 P4 Rh2 117.0(2) ?
C31 O3 P3 125.3(4) ?
C32 O4 P4 126.9(5) ?
C33 O33 C37 114.5(7) ?
C34 O34 C38 115.7(7) ?
C35 O35 C39 115.0(6) ?
C36 O36 C40 113.4(6) ?
C42 C41 C48 126.6(8) ?
C42 C41 Rh2 71.7(5) ?
C48 C41 Rh2 108.2(5) ?
C42 C41 H41 116.7 ?
C48 C41 H41 116.7 ?
Rh2 C41 H41 90.0 ?
C41 C42 C43 125.8(8) ?
C41 C42 Rh2 73.5(5) ?
C43 C42 Rh2 110.0(5) ?
C41 C42 H42 117.1 ?
C43 C42 H42 117.1 ?
Rh2 C42 H42 86.3 ?
C44 C43 C42 115.7(7) ?
C44 C43 H43A 108.3 ?
C42 C43 H43A 108.3 ?
C44 C43 H43B 108.3 ?
C42 C43 H43B 108.3 ?
H43A C43 H43B 107.4 ?
C43 C44 C45 114.0(7) ?
C43 C44 H44A 108.8 ?
C45 C44 H44A 108.8 ?
C43 C44 H44B 108.8 ?
C45 C44 H44B 108.8 ?
H44A C44 H44B 107.7 ?
C46 C45 C44 126.5(8) ?
C46 C45 Rh2 73.9(6) ?
C44 C45 Rh2 105.4(5) ?
C46 C45 H45 116.7 ?
C44 C45 H45 116.7 ?
Rh2 C45 H45 90.8 ?
C45 C46 C47 124.8(8) ?
C45 C46 Rh2 72.2(6) ?
C47 C46 Rh2 113.5(6) ?
C45 C46 H46 117.6 ?
C47 C46 H46 117.6 ?
Rh2 C46 H46 84.2 ?
C46 C47 C48 110.9(7) ?
C46 C47 H47A 109.5 ?
C48 C47 H47A 109.5 ?
C46 C47 H47B 109.5 ?
C48 C47 H47B 109.5 ?
H47A C47 H47B 108.0 ?
C41 C48 C47 115.0(7) ?
C41 C48 H48A 108.5 ?
C47 C48 H48A 108.5 ?
C41 C48 H48B 108.5 ?
C47 C48 H48B 108.5 ?
H48A C48 H48B 107.5 ?
O3 C31 C32 113.8(6) ?
O3 C31 C36 111.9(6) ?
C32 C31 C36 111.9(6) ?
O3 C31 H31 106.2 ?
C32 C31 H31 106.2 ?
C36 C31 H31 106.2 ?
O4 C32 C31 109.7(5) ?
O4 C32 C33 106.5(6) ?
C31 C32 C33 113.1(6) ?
O4 C32 H32 109.2 ?
C31 C32 H32 109.2 ?
C33 C32 H32 109.2 ?
O33 C33 C32 104.9(6) ?
O33 C33 C34 112.5(6) ?
C32 C33 C34 112.2(6) ?
O33 C33 H33 109.0 ?
C32 C33 H33 109.0 ?
C34 C33 H33 109.0 ?
O33 C37 H37A 109.5 ?
O33 C37 H37B 109.5 ?
H37A C37 H37B 109.5 ?
O33 C37 H37C 109.5 ?
H37A C37 H37C 109.5 ?
H37B C37 H37C 109.5 ?
O34 C34 C33 107.9(6) ?
O34 C34 C35 110.7(6) ?
C33 C34 C35 108.3(6) ?
O34 C34 H34 110.0 ?
C33 C34 H34 110.0 ?
C35 C34 H34 110.0 ?
O34 C38 H38A 109.5 ?
O34 C38 H38B 109.5 ?
H38A C38 H38B 109.5 ?
O34 C38 H38C 109.5 ?
H38A C38 H38C 109.5 ?
H38B C38 H38C 109.5 ?
O35 C35 C36 111.3(6) ?
O35 C35 C34 108.0(6) ?
C36 C35 C34 109.5(6) ?
O35 C35 H35 109.3 ?
C36 C35 H35 109.3 ?
C34 C35 H35 109.3 ?
O35 C39 H39A 109.5 ?
O35 C39 H39B 109.5 ?
H39A C39 H39B 109.5 ?
O35 C39 H39C 109.5 ?
H39A C39 H39C 109.5 ?
H39B C39 H39C 109.5 ?
O36 C36 C35 113.9(6) ?
O36 C36 C31 106.7(5) ?
C35 C36 C31 110.9(6) ?
O36 C36 H36 108.4 ?
C35 C36 H36 108.4 ?
C31 C36 H36 108.4 ?
O36 C40 H40A 109.5 ?
O36 C40 H40B 109.5 ?
H40A C40 H40B 109.5 ?
O36 C40 H40C 109.5 ?
H40A C40 H40C 109.5 ?
H40B C40 H40C 109.5 ?
C312 C311 C316 120.3(7) ?
C312 C311 P3 118.4(6) ?
C316 C311 P3 121.1(6) ?
C311 C312 C313 119.9(8) ?
C311 C312 H312 120.0 ?
C313 C312 H312 120.0 ?
C314 C313 C312 118.7(9) ?
C314 C313 H313 120.7 ?
C312 C313 H313 120.7 ?
C313 C314 C315 122.0(9) ?
C313 C314 H314 119.0 ?
C315 C314 H314 119.0 ?
C314 C315 C316 119.6(9) ?
C314 C315 H315 120.2 ?
C316 C315 H315 120.2 ?
C315 C316 C311 119.4(8) ?
C315 C316 H316 120.3 ?
C311 C316 H316 120.3 ?
C322 C321 C326 118.6(7) ?
C322 C321 P3 121.5(6) ?
C326 C321 P3 119.5(6) ?
C323 C322 C321 121.4(8) ?
C323 C322 H322 119.3 ?
C321 C322 H322 119.3 ?
C322 C323 C324 118.7(9) ?
C322 C323 H323 120.6 ?
C324 C323 H323 120.6 ?
C325 C324 C323 121.0(9) ?
C325 C324 H324 119.5 ?
C323 C324 H324 119.5 ?
C326 C325 C324 120.4(9) ?
C326 C325 H325 119.8 ?
C324 C325 H325 119.8 ?
C325 C326 C321 119.9(8) ?
C325 C326 H326 120.1 ?
C321 C326 H326 120.1 ?
C416 C411 C412 119.5(6) ?
C416 C411 P4 122.9(6) ?
C412 C411 P4 117.6(5) ?
C413 C412 C411 118.9(7) ?
C413 C412 H412 120.5 ?
C411 C412 H412 120.5 ?
C414 C413 C412 120.8(8) ?
C414 C413 H413 119.6 ?
C412 C413 H413 119.6 ?
C413 C414 C415 119.8(8) ?
C413 C414 H414 120.1 ?
C415 C414 H414 120.1 ?
C416 C415 C414 119.7(8) ?
C416 C415 H415 120.1 ?
C414 C415 H415 120.1 ?
C415 C416 C411 121.2(7) ?
C415 C416 H416 119.4 ?
C411 C416 H416 119.4 ?
C422 C421 C426 119.6(7) ?
C422 C421 P4 120.8(6) ?
C426 C421 P4 119.6(6) ?
C421 C422 C423 119.5(9) ?
C421 C422 H422 120.2 ?
C423 C422 H422 120.2 ?
C424 C423 C422 121.1(9) ?
C424 C423 H423 119.5 ?
C422 C423 H423 119.5 ?
C425 C424 C423 119.3(9) ?
C425 C424 H424 120.3 ?
C423 C424 H424 120.3 ?
C424 C425 C426 121.2(9) ?
C424 C425 H425 119.4 ?
C426 C425 H425 119.4 ?
C425 C426 C421 119.3(8) ?
C425 C426 H426 120.4 ?
C421 C426 H426 120.4 ?
Cl71 C7 Cl72 112.5(10) ?
Cl71 C7 Cl7B 113.7(10) ?
Cl72 C7 Cl7B 96.5(9) ?
Cl71 C7 Cl7A 104.8(9) ?
Cl72 C7 Cl7A 120.4(8) ?
Cl71 C7 H7A 106.4(10) ?
Cl72 C7 H7A 106.7(13) ?
Cl7B C7 H7A 120.6(13) ?
Cl7A C7 H7A 105.1(12) ?
Cl71 C7 H7B 111.1(10) ?
Cl72 C7 H7B 111.6(13) ?
Cl7B C7 H7B 110.7(12) ?
Cl7A C7 H7B 95.1(12) ?
Cl81 C8 Cl8A 108.2(8) ?
Cl81 C8 Cl82 110.5(8) ?
Cl8A C8 Cl82 124.7(8) ?
Cl81 C8 Cl8B 111.4(7) ?
Cl82 C8 Cl8B 90.2(8) ?
Cl81 C8 H8A 103.5(9) ?
Cl8A C8 H8A 103.0(10) ?
Cl82 C8 H8A 104.6(10) ?
Cl8B C8 H8A 134.2(10) ?
Cl81 C8 H8B 113.5(11) ?
Cl8A C8 H8B 82.6(8) ?
Cl82 C8 H8B 114.7(11) ?
Cl8B C8 H8B 114.3(9) ?

loop_
_geom_bond_atom_site_label_1
_geom_bond_atom_site_label_2
_geom_bond_distance
_geom_bond_publ_flag
Rh1 C12 2.227(8) y
Rh1 C11 2.256(8) y
Rh1 P2 2.257(2) y
Rh1 C15 2.259(9) y
Rh1 P1 2.2719(18) y
Rh1 C16 2.291(9) y
P1 O1 1.613(5) y
P1 C121 1.799(8) ?
P1 C111 1.816(8) y
P2 O2 1.614(5) ?
P2 C211 1.795(7) y
P2 C221 1.811(8) ?
Cl71 C7 1.707(14) ?
Cl72 C7 1.713(19) ?
Cl81 C8 1.705(13) ?
Cl82 C8 1.783(17) ?
B1 F11 1.339(12) ?
B1 F14 1.356(13) ?
B1 F13 1.362(12) ?
B1 F12 1.407(13) ?
B2 F22 1.363(13) ?
B2 F24 1.365(14) ?
B2 F23 1.373(14) ?
B2 F21 1.393(12) ?
O1 C21 1.460(9) ?
O2 C22 1.431(8) ?
O23 C23 1.408(9) ?
O23 C27 1.430(11) ?
O24 C28 1.409(11) ?
O24 C24 1.441(10) ?
O25 C25 1.402(10) ?
O25 C29 1.410(9) ?
O26 C30 1.407(10) ?
O26 C26 1.418(8) ?
C11 C12 1.352(11) ?
C11 C18 1.509(12) ?
C11 H11 0.9500 ?
C12 C13 1.529(12) ?
C12 H12 0.9500 ?
C13 C14 1.526(12) ?
C13 H13A 0.9900 ?
C13 H13B 0.9900 ?
C14 C15 1.468(11) ?
C14 H14A 0.9900 ?
C14 H14B 0.9900 ?
C15 C16 1.395(10) ?
C15 H15 0.9500 ?
C16 C17 1.518(11) ?
C16 H16 0.9500 ?
C17 C18 1.512(12) ?
C17 H17A 0.9900 ?
C17 H17B 0.9900 ?
C18 H18A 0.9900 ?
C18 H18B 0.9900 ?
C21 C26 1.495(9) ?
C21 C22 1.521(9) ?
C21 H21 1.0000 ?
C22 C23 1.525(10) ?
C22 H22 1.0000 ?
C23 C24 1.527(10) ?
C23 H23 1.0000 ?
C27 H27A 0.9800 ?
C27 H27B 0.9800 ?
C27 H27C 0.9800 ?
C24 C25 1.522(10) ?
C24 H24 1.0000 ?
C28 H28A 0.9800 ?
C28 H28B 0.9800 ?
C28 H28C 0.9800 ?
C25 C26 1.552(11) ?
C25 H25 1.0000 ?
C29 H29A 0.9800 ?
C29 H29B 0.9800 ?
C29 H29C 0.9800 ?
C26 H26 1.0000 ?
C30 H30A 0.9800 ?
C30 H30B 0.9800 ?
C30 H30C 0.9800 ?
C111 C112 1.391(10) ?
C111 C116 1.408(11) ?
C112 C113 1.390(12) ?
C112 H112 0.9500 ?
C113 C114 1.386(13) ?
C113 H113 0.9500 ?
C114 C115 1.398(12) ?
C114 H114 0.9500 ?
C115 C116 1.384(12) ?
C115 H115 0.9500 ?
C116 H116 0.9500 ?
C121 C122 1.393(12) ?
C121 C126 1.418(10) ?
C122 C123 1.415(12) ?
C122 H122 0.9500 ?
C123 C124 1.374(13) ?
C123 H123 0.9500 ?
C124 C125 1.377(14) ?
C124 H124 0.9500 ?
C125 C126 1.388(12) ?
C125 H125 0.9500 ?
C126 H126 0.9500 ?
C211 C212 1.415(10) ?
C211 C216 1.417(11) ?
C212 C213 1.406(11) ?
C212 H212 0.9500 ?
C213 C214 1.378(12) ?
C213 H213 0.9500 ?
C214 C215 1.437(13) ?
C214 H214 0.9500 ?
C215 C216 1.343(13) ?
C215 H215 0.9500 ?
C216 H216 0.9500 ?
C221 C226 1.397(11) ?
C221 C222 1.409(11) ?
C222 C223 1.402(11) ?
C222 H222 0.9500 ?
C223 C224 1.366(13) ?
C223 H223 0.9500 ?
C224 C225 1.391(12) ?
C224 H224 0.9500 ?
C225 C226 1.387(12) ?
C225 H225 0.9500 ?
C226 H226 0.9500 ?
Rh2 C42 2.249(8) ?
Rh2 P4 2.255(2) ?
Rh2 P3 2.2662(18) ?
Rh2 C41 2.271(8) ?
Rh2 C45 2.273(8) ?
Rh2 C46 2.293(10) ?
P3 O3 1.625(6) ?
P3 C321 1.797(7) ?
P3 C311 1.830(7) ?
P4 O4 1.618(6) ?
P4 C421 1.805(8) ?
P4 C411 1.820(7) ?
O3 C31 1.433(9) ?
O4 C32 1.423(8) ?
O33 C33 1.415(9) ?
O33 C37 1.422(10) ?
O34 C34 1.400(9) ?
O34 C38 1.418(11) ?
O35 C35 1.419(9) ?
O35 C39 1.440(10) ?
O36 C36 1.416(8) ?
O36 C40 1.433(9) ?
C41 C42 1.348(10) ?
C41 C48 1.497(11) ?
C41 H41 0.9500 ?
C42 C43 1.525(12) ?
C42 H42 0.9500 ?
C43 C44 1.511(12) ?
C43 H43A 0.9900 ?
C43 H43B 0.9900 ?
C44 C45 1.520(11) ?
C44 H44A 0.9900 ?
C44 H44B 0.9900 ?
C45 C46 1.331(11) ?
C45 H45 0.9500 ?
C46 C47 1.519(12) ?
C46 H46 0.9500 ?
C47 C48 1.560(11) ?
C47 H47A 0.9900 ?
C47 H47B 0.9900 ?
C48 H48A 0.9900 ?
C48 H48B 0.9900 ?
C31 C32 1.521(10) ?
C31 C36 1.526(9) ?
C31 H31 1.0000 ?
C32 C33 1.523(10) ?
C32 H32 1.0000 ?
C33 C34 1.523(10) ?
C33 H33 1.0000 ?
C37 H37A 0.9800 ?
C37 H37B 0.9800 ?
C37 H37C 0.9800 ?
C34 C35 1.541(10) ?
C34 H34 1.0000 ?
C38 H38A 0.9800 ?
C38 H38B 0.9800 ?
C38 H38C 0.9800 ?
C35 C36 1.507(10) ?
C35 H35 1.0000 ?
C39 H39A 0.9800 ?
C39 H39B 0.9800 ?
C39 H39C 0.9800 ?
C36 H36 1.0000 ?
C40 H40A 0.9800 ?
C40 H40B 0.9800 ?
C40 H40C 0.9800 ?
C311 C312 1.386(10) ?
C311 C316 1.402(11) ?
C312 C313 1.401(12) ?
C312 H312 0.9500 ?
C313 C314 1.376(13) ?
C313 H313 0.9500 ?
C314 C315 1.379(13) ?
C314 H314 0.9500 ?
C315 C316 1.383(12) ?
C315 H315 0.9500 ?
C316 H316 0.9500 ?
C321 C322 1.401(11) ?
C321 C326 1.411(10) ?
C322 C323 1.387(11) ?
C322 H322 0.9500 ?
C323 C324 1.391(12) ?
C323 H323 0.9500 ?
C324 C325 1.385(12) ?
C324 H324 0.9500 ?
C325 C326 1.382(12) ?
C325 H325 0.9500 ?
C326 H326 0.9500 ?
C411 C416 1.382(10) ?
C411 C412 1.405(11) ?
C412 C413 1.391(11) ?
C412 H412 0.9500 ?
C413 C414 1.384(11) ?
C413 H413 0.9500 ?
C414 C415 1.390(11) ?
C414 H414 0.9500 ?
C415 C416 1.373(11) ?
C415 H415 0.9500 ?
C416 H416 0.9500 ?
C421 C422 1.379(11) ?
C421 C426 1.411(12) ?
C422 C423 1.396(12) ?
C422 H422 0.9500 ?
C423 C424 1.385(14) ?
C423 H423 0.9500 ?
C424 C425 1.364(13) ?
C424 H424 0.9500 ?
C425 C426 1.394(12) ?
C425 H425 0.9500 ?
C426 H426 0.9500 ?
C7 Cl7B 1.726(17) ?
C7 Cl7A 1.875(18) ?
C7 H7A 1.034 ?
C7 H7B 1.037 ?
C8 Cl8A 1.752(14) ?
C8 Cl8B 1.847(13) ?
C8 H8A 1.029 ?
C8 H8B 1.031 ?

loop_
_geom_hbond_atom_site_label_D
_geom_hbond_atom_site_label_H
_geom_hbond_atom_site_label_A
_geom_hbond_site_symmetry_A
_geom_hbond_distance_DH
_geom_hbond_distance_HA
_geom_hbond_distance_DA
_geom_hbond_angle_DHA
C7 H7A F23 2_746 1.03 2.39 3.402(17) 166
C8 H8A F12 1_556 1.03 2.29 3.148(16) 139
C8 H8A F14 1_556 1.03 2.34 3.262(14) 149
C113 H113 F23 2_746 0.95 2.45 3.258(12) 142
C115 H115 F11 1_555 0.95 2.38 3.210(12) 146
C124 H124 Cl71 2_756 0.95 2.83 3.726(12) 158
C313 H313 F12 2_655 0.95 2.55 3.482(13) 167
C315 H315 F24 1_454 0.95 2.53 3.426(13) 158
C423 H423 F12 1_455 0.95 2.40 3.296(14) 157
C18 H18A Cg1 1_656 0.99 2.77 3.607(10) 142
C48 H48A Cg2 1_455 0.99 2.71 3.600(8) 150
C47 H47B Cg3 1_455 0.99 2.82 3.693(10) 147

loop_
_geom_torsion_atom_site_label_1
_geom_torsion_atom_site_label_2
_geom_torsion_atom_site_label_3
_geom_torsion_atom_site_label_4
_geom_torsion
_geom_torsion_publ_flag
C12 Rh1 P1 O1 124.6(8) ?
C11 Rh1 P1 O1 -76.6(8) ?
P2 Rh1 P1 O1 10.1(2) ?
C15 Rh1 P1 O1 -178.3(3) ?
C16 Rh1 P1 O1 -142.9(3) ?
C12 Rh1 P1 C121 -120.6(8) ?
C11 Rh1 P1 C121 38.2(9) ?
P2 Rh1 P1 C121 124.9(3) ?
C15 Rh1 P1 C121 -63.5(3) ?
C16 Rh1 P1 C121 -28.1(3) ?
C12 Rh1 P1 C111 -1.8(8) ?
C11 Rh1 P1 C111 157.0(8) ?
P2 Rh1 P1 C111 -116.3(3) ?
C15 Rh1 P1 C111 55.3(4) ?
C16 Rh1 P1 C111 90.7(4) ?
C12 Rh1 P2 O2 -118.9(3) ?
C11 Rh1 P2 O2 -152.9(3) ?
P1 Rh1 P2 O2 44.1(2) ?
C16 Rh1 P2 O2 146.1(5) ?
C12 Rh1 P2 C211 -0.5(4) ?
C11 Rh1 P2 C211 -34.5(3) ?
P1 Rh1 P2 C211 162.5(3) ?
C16 Rh1 P2 C211 -95.5(5) ?
C12 Rh1 P2 C221 119.2(3) ?
C11 Rh1 P2 C221 85.1(3) ?
P1 Rh1 P2 C221 -77.8(3) ?
C16 Rh1 P2 C221 24.2(5) ?
C121 P1 O1 C21 161.1(5) ?
C111 P1 O1 C21 52.0(6) ?
Rh1 P1 O1 C21 -78.0(5) y
C211 P2 O2 C22 -143.3(5) ?
C221 P2 O2 C22 110.2(6) ?
Rh1 P2 O2 C22 -14.7(6) y
P2 Rh1 C11 C12 104.5(6) ?
C15 Rh1 C11 C12 -67.3(6) ?
P1 Rh1 C11 C12 -168.4(6) ?
C16 Rh1 C11 C12 -99.9(6) ?
C12 Rh1 C11 C18 124.2(9) ?
P2 Rh1 C11 C18 -131.3(6) ?
C15 Rh1 C11 C18 56.9(6) ?
P1 Rh1 C11 C18 -44.2(12) ?
C16 Rh1 C11 C18 24.3(6) ?
C18 C11 C12 C13 5.5(14) ?
Rh1 C11 C12 C13 104.0(8) ?
C18 C11 C12 Rh1 -98.6(8) ?
P2 Rh1 C12 C11 -77.0(6) ?
C15 Rh1 C12 C11 110.9(6) ?
P1 Rh1 C12 C11 169.4(6) ?
C16 Rh1 C12 C11 75.5(6) ?
C11 Rh1 C12 C13 -120.4(9) ?
P2 Rh1 C12 C13 162.5(5) ?
C15 Rh1 C12 C13 -9.6(6) ?
P1 Rh1 C12 C13 48.9(11) ?
C16 Rh1 C12 C13 -45.0(6) ?
C11 C12 C13 C14 -93.1(10) ?
Rh1 C12 C13 C14 -9.6(9) ?
C12 C13 C14 C15 35.8(11) ?
C13 C14 C15 C16 39.8(14) ?
C13 C14 C15 Rh1 -41.7(9) ?
C12 Rh1 C15 C16 -97.6(5) ?
C11 Rh1 C15 C16 -65.0(5) ?
P1 Rh1 C15 C16 98.2(5) ?
C12 Rh1 C15 C14 27.2(6) ?
C11 Rh1 C15 C14 59.8(6) ?
P1 Rh1 C15 C14 -137.0(5) ?
C16 Rh1 C15 C14 124.8(8) ?
C14 C15 C16 C17 5.7(15) ?
Rh1 C15 C16 C17 104.1(8) ?
C14 C15 C16 Rh1 -98.4(10) ?
C12 Rh1 C16 C15 78.1(5) ?
C11 Rh1 C16 C15 112.7(5) ?
P2 Rh1 C16 C15 175.6(4) ?
P1 Rh1 C16 C15 -83.2(5) ?
C12 Rh1 C16 C17 -40.1(6) ?
C11 Rh1 C16 C17 -5.6(6) ?
P2 Rh1 C16 C17 57.4(8) ?
C15 Rh1 C16 C17 -118.2(8) ?
P1 Rh1 C16 C17 158.5(5) ?
C15 C16 C17 C18 -95.3(10) ?
Rh1 C16 C17 C18 -14.7(9) ?
C12 C11 C18 C17 38.1(12) ?
Rh1 C11 C18 C17 -41.7(8) ?
C16 C17 C18 C11 38.4(10) ?
P1 O1 C21 C26 -92.8(6) ?
P1 O1 C21 C22 35.2(8) ?
P2 O2 C22 C21 -77.8(7) ?
P2 O2 C22 C23 159.0(5) ?
O1 C21 C22 O2 68.5(8) ?
C26 C21 C22 O2 -166.0(6) ?
O1 C21 C22 C23 -173.0(6) ?
C26 C21 C22 C23 -47.5(9) ?
C27 O23 C23 C22 165.1(7) ?
C27 O23 C23 C24 -72.7(9) ?
O2 C22 C23 O23 -66.6(7) ?
C21 C22 C23 O23 171.4(6) ?
O2 C22 C23 C24 169.7(6) ?
C21 C22 C23 C24 47.7(8) ?
C28 O24 C24 C25 -148.8(8) ?
C28 O24 C24 C23 90.6(9) ?
O23 C23 C24 O24 -58.8(9) ?
C22 C23 C24 O24 60.6(8) ?
O23 C23 C24 C25 -176.1(7) ?
C22 C23 C24 C25 -56.6(9) ?
C29 O25 C25 C24 -148.0(7) ?
C29 O25 C25 C26 92.6(8) ?
O24 C24 C25 O25 179.4(6) ?
C23 C24 C25 O25 -58.7(8) ?
O24 C24 C25 C26 -59.2(7) ?
C23 C24 C25 C26 62.7(8) ?
C30 O26 C26 C21 161.1(7) ?
C30 O26 C26 C25 -78.1(8) ?
O1 C21 C26 O26 -57.9(7) ?
C22 C21 C26 O26 175.8(6) ?
O1 C21 C26 C25 179.3(5) ?
C22 C21 C26 C25 53.1(8) ?
O25 C25 C26 O26 -59.7(8) ?
C24 C25 C26 O26 -179.3(6) ?
O25 C25 C26 C21 59.6(7) ?
C24 C25 C26 C21 -60.0(8) ?
O1 P1 C111 C112 -117.6(7) ?
C121 P1 C111 C112 137.5(7) ?
Rh1 P1 C111 C112 15.4(8) ?
O1 P1 C111 C116 60.6(8) ?
C121 P1 C111 C116 -44.3(8) ?
Rh1 P1 C111 C116 -166.4(6) ?
C116 C111 C112 C113 -1.0(13) ?
P1 C111 C112 C113 177.2(7) ?
C111 C112 C113 C114 -0.1(14) ?
C112 C113 C114 C115 1.4(15) ?
C113 C114 C115 C116 -1.5(15) ?
C114 C115 C116 C111 0.4(13) ?
C112 C111 C116 C115 0.8(13) ?
P1 C111 C116 C115 -177.3(7) ?
O1 P1 C121 C122 -139.1(6) ?
C111 P1 C121 C122 -29.4(7) ?
Rh1 P1 C121 C122 94.5(6) ?
O1 P1 C121 C126 49.6(6) ?
C111 P1 C121 C126 159.2(6) ?
Rh1 P1 C121 C126 -76.8(6) ?
C126 C121 C122 C123 1.4(11) ?
P1 C121 C122 C123 -169.8(6) ?
C121 C122 C123 C124 -0.9(13) ?
C122 C123 C124 C125 0.4(14) ?
C123 C124 C125 C126 -0.3(14) ?
C124 C125 C126 C121 0.8(12) ?
C122 C121 C126 C125 -1.3(11) ?
P1 C121 C126 C125 170.1(6) ?
O2 P2 C211 C212 -127.9(6) ?
C221 P2 C211 C212 -21.6(7) ?
Rh1 P2 C211 C212 101.1(6) ?
O2 P2 C211 C216 56.7(6) ?
C221 P2 C211 C216 162.9(6) ?
Rh1 P2 C211 C216 -74.4(6) ?
C216 C211 C212 C213 -1.2(12) ?
P2 C211 C212 C213 -176.7(7) ?
C211 C212 C213 C214 1.4(14) ?
C212 C213 C214 C215 -1.2(14) ?
C213 C214 C215 C216 0.9(16) ?
C214 C215 C216 C211 -0.7(15) ?
C212 C211 C216 C215 0.8(12) ?
P2 C211 C216 C215 176.5(8) ?
O2 P2 C221 C226 31.4(7) ?
C211 P2 C221 C226 -69.1(7) ?
Rh1 P2 C221 C226 163.2(5) ?
O2 P2 C221 C222 -147.4(6) ?
C211 P2 C221 C222 112.1(7) ?
Rh1 P2 C221 C222 -15.6(7) ?
C226 C221 C222 C223 2.7(12) ?
P2 C221 C222 C223 -178.6(6) ?
C221 C222 C223 C224 -2.1(13) ?
C222 C223 C224 C225 1.4(13) ?
C223 C224 C225 C226 -1.3(12) ?
C224 C225 C226 C221 1.9(12) ?
C222 C221 C226 C225 -2.6(11) ?
P2 C221 C226 C225 178.7(6) ?
C42 Rh2 P3 O3 122.4(8) ?
P4 Rh2 P3 O3 8.7(2) ?
C41 Rh2 P3 O3 -80.8(8) ?
C45 Rh2 P3 O3 178.5(3) ?
C46 Rh2 P3 O3 -148.0(3) ?
C42 Rh2 P3 C321 -125.9(8) ?
P4 Rh2 P3 C321 120.5(3) ?
C41 Rh2 P3 C321 31.0(8) ?
C45 Rh2 P3 C321 -69.8(3) ?
C46 Rh2 P3 C321 -36.2(4) ?
C42 Rh2 P3 C311 -6.7(8) ?
P4 Rh2 P3 C311 -120.3(3) ?
C41 Rh2 P3 C311 150.2(8) ?
C45 Rh2 P3 C311 49.4(4) ?
C46 Rh2 P3 C311 83.0(4) ?
C42 Rh2 P4 O4 -121.1(3) ?
P3 Rh2 P4 O4 42.7(2) ?
C41 Rh2 P4 O4 -155.1(3) ?
C45 Rh2 P4 O4 -51.7(12) ?
C46 Rh2 P4 O4 147.4(6) ?
C42 Rh2 P4 C421 118.6(3) ?
P3 Rh2 P4 C421 -77.7(3) ?
C41 Rh2 P4 C421 84.6(3) ?
C45 Rh2 P4 C421 -172.1(11) ?
C46 Rh2 P4 C421 27.0(6) ?
C42 Rh2 P4 C411 -2.0(3) ?
P3 Rh2 P4 C411 161.8(3) ?
C41 Rh2 P4 C411 -36.0(3) ?
C45 Rh2 P4 C411 67.4(12) ?
C46 Rh2 P4 C411 -93.5(6) ?
C321 P3 O3 C31 164.0(5) ?
C311 P3 O3 C31 55.1(6) ?
Rh2 P3 O3 C31 -77.7(5) y
C421 P4 O4 C32 115.7(6) ?
C411 P4 O4 C32 -137.2(6) ?
Rh2 P4 O4 C32 -9.0(6) y
P4 Rh2 C41 C42 102.4(6) ?
P3 Rh2 C41 C42 -167.9(5) ?
C45 Rh2 C41 C42 -67.6(6) ?
C46 Rh2 C41 C42 -98.2(6) ?
C42 Rh2 C41 C48 123.5(9) ?
P4 Rh2 C41 C48 -134.1(5) ?
P3 Rh2 C41 C48 -44.4(11) ?
C45 Rh2 C41 C48 55.9(6) ?
C46 Rh2 C41 C48 25.4(6) ?
C48 C41 C42 C43 3.5(14) ?
Rh2 C41 C42 C43 103.0(8) ?
C48 C41 C42 Rh2 -99.5(8) ?
P4 Rh2 C42 C41 -79.3(6) ?
P3 Rh2 C42 C41 167.8(5) ?
C45 Rh2 C42 C41 110.5(6) ?
C46 Rh2 C42 C41 76.6(6) ?
P4 Rh2 C42 C43 157.9(5) ?
P3 Rh2 C42 C43 45.0(11) ?
C41 Rh2 C42 C43 -122.8(9) ?
C45 Rh2 C42 C43 -12.3(5) ?
C46 Rh2 C42 C43 -46.2(6) ?
C41 C42 C43 C44 -91.0(11) ?
Rh2 C42 C43 C44 -7.3(9) ?
C42 C43 C44 C45 34.7(11) ?
C43 C44 C45 C46 38.8(13) ?
C43 C44 C45 Rh2 -42.3(9) ?
C42 Rh2 C45 C46 -95.5(6) ?
P4 Rh2 C45 C46 -166.2(9) ?
P3 Rh2 C45 C46 99.4(5) ?
C41 Rh2 C45 C46 -63.2(6) ?
C42 Rh2 C45 C44 28.8(5) ?
P4 Rh2 C45 C44 -41.9(14) ?
P3 Rh2 C45 C44 -136.4(5) ?
C41 Rh2 C45 C44 61.1(5) ?
C46 Rh2 C45 C44 124.2(8) ?
C44 C45 C46 C47 9.3(16) ?
Rh2 C45 C46 C47 106.7(9) ?
C44 C45 C46 Rh2 -97.4(9) ?
C42 Rh2 C46 C45 80.0(5) ?
P4 Rh2 C46 C45 174.0(4) ?
P3 Rh2 C46 C45 -82.3(5) ?
C41 Rh2 C46 C45 114.4(6) ?
C42 Rh2 C46 C47 -41.0(6) ?
P4 Rh2 C46 C47 53.0(10) ?
P3 Rh2 C46 C47 156.8(6) ?
C41 Rh2 C46 C47 -6.5(6) ?
C45 Rh2 C46 C47 -120.9(9) ?
C45 C46 C47 C48 -97.2(11) ?
Rh2 C46 C47 C48 -13.1(9) ?
C42 C41 C48 C47 38.2(12) ?
Rh2 C41 C48 C47 -42.2(8) ?
C46 C47 C48 C41 37.5(10) ?
P3 O3 C31 C32 37.8(8) ?
P3 O3 C31 C36 -90.4(6) ?
P4 O4 C32 C31 -80.3(7) ?
P4 O4 C32 C33 157.1(5) ?
O3 C31 C32 O4 64.8(8) ?
C36 C31 C32 O4 -167.1(6) ?
O3 C31 C32 C33 -176.5(6) ?
C36 C31 C32 C33 -48.4(9) ?
C37 O33 C33 C32 -177.3(7) ?
C37 O33 C33 C34 -55.0(9) ?
O4 C32 C33 O33 -65.9(7) ?
C31 C32 C33 O33 173.5(6) ?
O4 C32 C33 C34 171.6(6) ?
C31 C32 C33 C34 51.1(8) ?
C38 O34 C34 C33 162.0(8) ?
C38 O34 C34 C35 -79.7(9) ?
O33 C33 C34 O34 -55.2(8) ?
C32 C33 C34 O34 62.8(8) ?
O33 C33 C34 C35 -175.0(6) ?
C32 C33 C34 C35 -57.0(8) ?
C39 O35 C35 C36 92.6(8) ?
C39 O35 C35 C34 -147.1(7) ?
O34 C34 C35 O35 -177.2(6) ?
C33 C34 C35 O35 -59.1(8) ?
O34 C34 C35 C36 -55.8(8) ?
C33 C34 C35 C36 62.2(8) ?
C40 O36 C36 C35 -73.7(8) ?
C40 O36 C36 C31 163.6(7) ?
O35 C35 C36 O36 -62.1(8) ?
C34 C35 C36 O36 178.5(6) ?
O35 C35 C36 C31 58.2(8) ?
C34 C35 C36 C31 -61.2(7) ?
O3 C31 C36 O36 -52.6(8) ?
C32 C31 C36 O36 178.3(6) ?
O3 C31 C36 C35 -177.1(6) ?
C32 C31 C36 C35 53.8(8) ?
O3 P3 C311 C312 -112.6(7) ?
C321 P3 C311 C312 144.4(7) ?
Rh2 P3 C311 C312 22.8(8) ?
O3 P3 C311 C316 62.8(7) ?
C321 P3 C311 C316 -40.1(8) ?
Rh2 P3 C311 C316 -161.7(6) ?
C316 C311 C312 C313 1.5(13) ?
P3 C311 C312 C313 177.0(7) ?
C311 C312 C313 C314 1.0(14) ?
C312 C313 C314 C315 -2.6(16) ?
C313 C314 C315 C316 1.7(16) ?
C314 C315 C316 C311 0.8(14) ?
C312 C311 C316 C315 -2.4(13) ?
P3 C311 C316 C315 -177.8(7) ?
O3 P3 C321 C322 -140.6(6) ?
C311 P3 C321 C322 -31.1(7) ?
Rh2 P3 C321 C322 93.6(6) ?
O3 P3 C321 C326 47.0(6) ?
C311 P3 C321 C326 156.5(6) ?
Rh2 P3 C321 C326 -78.8(6) ?
C326 C321 C322 C323 2.0(11) ?
P3 C321 C322 C323 -170.5(6) ?
C321 C322 C323 C324 -1.4(12) ?
C322 C323 C324 C325 0.9(12) ?
C323 C324 C325 C326 -1.1(12) ?
C324 C325 C326 C321 1.7(12) ?
C322 C321 C326 C325 -2.1(11) ?
P3 C321 C326 C325 170.5(6) ?
O4 P4 C411 C416 -134.5(6) ?
C421 P4 C411 C416 -29.6(7) ?
Rh2 P4 C411 C416 94.4(6) ?
O4 P4 C411 C412 46.4(7) ?
C421 P4 C411 C412 151.4(6) ?
Rh2 P4 C411 C412 -84.6(6) ?
C416 C411 C412 C413 -2.2(12) ?
P4 C411 C412 C413 176.8(7) ?
C411 C412 C413 C414 -0.1(13) ?
C412 C413 C414 C415 1.5(14) ?
C413 C414 C415 C416 -0.5(14) ?
C414 C415 C416 C411 -1.8(13) ?
C412 C411 C416 C415 3.2(12) ?
P4 C411 C416 C415 -175.8(6) ?
O4 P4 C421 C422 -150.9(6) ?
C411 P4 C421 C422 107.5(7) ?
Rh2 P4 C421 C422 -20.0(7) ?
O4 P4 C421 C426 29.4(7) ?
C411 P4 C421 C426 -72.2(7) ?
Rh2 P4 C421 C426 160.3(5) ?
C426 C421 C422 C423 0.2(12) ?
P4 C421 C422 C423 -179.5(7) ?
C421 C422 C423 C424 0.4(13) ?
C422 C423 C424 C425 -0.8(14) ?
C423 C424 C425 C426 0.6(13) ?
C424 C425 C426 C421 0.0(12) ?
C422 C421 C426 C425 -0.4(11) ?
P4 C421 C426 C425 179.3(6) ?
